data_4068099
loop_
_publ_author_name
'Ortiz de la Tabla, Laura'
'Matas, Inmaculada'
'Palma, Pilar'
'\'Alvarez, Eleuterio'
'C\'ampora, Juan'

_publ_section_title
;
 Nickel and Palladium Complexes with New Phosphinito-Imine Ligands and
 Their Application as Ethylene Oligomerization Catalysts
;
_journal_issue 3
_journal_name_full Organometallics
_journal_page_first 1006
_journal_paper_doi 10.1021/om201088y
_journal_volume 31
_journal_year 2012
_chemical_formula_moiety 'C23 H40 Cl2 N O P Pd'
_chemical_formula_sum 'C23 H40 Cl2 N O P Pd'
_chemical_formula_weight 554.83
_chemical_name_systematic
; 
 ? 
;
_space_group_IT_number 33
_symmetry_cell_setting orthorhombic
_symmetry_space_group_name_Hall 'P 2c -2n'
_symmetry_space_group_name_H-M 'P n a 21'
_atom_sites_solution_hydrogens geom
_atom_sites_solution_primary direct
_atom_sites_solution_secondary difmap
_audit_creation_method SHELXL-97
_cell_angle_alpha 90.00
_cell_angle_beta 90.00
_cell_angle_gamma 90.00
_cell_formula_units_Z 4
_cell_length_a 17.5777(5)
_cell_length_b 10.4053(3)
_cell_length_c 14.3919(4)
_cell_measurement_reflns_used 6946
_cell_measurement_temperature 100(2)
_cell_measurement_theta_max 30.50
_cell_measurement_theta_min 2.42
_cell_volume 2632.30(13)
_computing_cell_refinement 'APEX2 Software Suite (Bruker, 2007)'
_computing_data_collection 'APEX2 Software Suite (Bruker, 2007)'
_computing_data_reduction 'APEX2 Software Suite (Bruker, 2007)'
_computing_molecular_graphics 'SHELXTL (Sheldrick, 2008)'
_computing_publication_material 'SHELXTL and publCIF (Westrip, 2010)'
_computing_structure_refinement 'SHELXL97 (Sheldrick, 2008)'
_computing_structure_solution 'SIR2002 (Burla et al., 2003)'
_diffrn_ambient_temperature 100(2)
_diffrn_detector_area_resol_mean 8.26
_diffrn_measured_fraction_theta_full 1.000
_diffrn_measured_fraction_theta_max 1.000
_diffrn_measurement_device_type
;
 Bruker-Nonius X8kappa APEX II CCD area detector
;
_diffrn_measurement_method 'phi and omega scans with narrow frames'
_diffrn_radiation_monochromator graphite
_diffrn_radiation_source 'fine-focus sealed tube'
_diffrn_radiation_type MoK\a
_diffrn_radiation_wavelength 0.71073
_diffrn_reflns_av_R_equivalents 0.0173
_diffrn_reflns_av_sigmaI/netI 0.0233
_diffrn_reflns_limit_h_max 25
_diffrn_reflns_limit_h_min -22
_diffrn_reflns_limit_k_max 14
_diffrn_reflns_limit_k_min -11
_diffrn_reflns_limit_l_max 13
_diffrn_reflns_limit_l_min -20
_diffrn_reflns_number 19357
_diffrn_reflns_theta_full 30.51
_diffrn_reflns_theta_max 30.51
_diffrn_reflns_theta_min 2.27
_diffrn_standards_decay_% 0
_exptl_absorpt_coefficient_mu 0.983
_exptl_absorpt_correction_T_max 0.8429
_exptl_absorpt_correction_T_min 0.7842
_exptl_absorpt_correction_type multi-scan
_exptl_absorpt_process_details
;
 SADABS, Bruker (2001). APEX2, Bruker (2007)
;
_exptl_crystal_colour yellow
_exptl_crystal_density_diffrn 1.400
_exptl_crystal_density_method 'not measured'
_exptl_crystal_description prism
_exptl_crystal_F_000 1152
_exptl_crystal_size_max 0.26
_exptl_crystal_size_mid 0.22
_exptl_crystal_size_min 0.18
_refine_diff_density_max 0.299
_refine_diff_density_min -0.379
_refine_diff_density_rms 0.050
_refine_ls_abs_structure_details 'Flack H D (1983), Acta Cryst. A39, 876-881'
_refine_ls_abs_structure_Flack -0.002(10)
_refine_ls_extinction_method none
_refine_ls_goodness_of_fit_ref 1.045
_refine_ls_hydrogen_treatment constr
_refine_ls_matrix_type full
_refine_ls_number_parameters 262
_refine_ls_number_reflns 7174
_refine_ls_number_restraints 1
_refine_ls_restrained_S_all 1.045
_refine_ls_R_factor_all 0.0154
_refine_ls_R_factor_gt 0.0145
_refine_ls_shift/su_max 0.003
_refine_ls_shift/su_mean 0.000
_refine_ls_structure_factor_coef Fsqd
_refine_ls_weighting_details 'calc w=1/[\s^2^(Fo^2^)+(0.0164P)^2^+0.2601P] where P=(Fo^2^+2Fc^2^)/3'
_refine_ls_weighting_scheme calc
_refine_ls_wR_factor_gt 0.0368
_refine_ls_wR_factor_ref 0.0373
_reflns_number_gt 6925
_reflns_number_total 7174
_reflns_threshold_expression >2sigma(I)
_cod_data_source_file om201088y_si_001.cif
_cod_data_source_block 11
_cod_depositor_comments
;
The following automatic conversions were performed:

'_symmetry_cell_setting' value 'Orthorhombic' changed to
'orthorhombic' according to
/home/saulius/struct/CIF-dictionaries/cif_core.dic dictionary named
'cif_core.dic' version 2.4.1 from 2010-06-29.

Automatic conversion script
Id: cif_fix_values 1715 2011-07-08 13:25:40Z adriana 
;
_cod_original_sg_symbol_H-M Pna2(1)
_cod_database_code 4068099

loop_
_symmetry_equiv_pos_as_xyz
'x, y, z'
'-x, -y, z+1/2'
'x+1/2, -y+1/2, z'
'-x+1/2, y+1/2, z+1/2'

loop_
_atom_site_label
_atom_site_type_symbol
_atom_site_fract_x
_atom_site_fract_y
_atom_site_fract_z
_atom_site_U_iso_or_equiv
_atom_site_adp_type
_atom_site_occupancy
_atom_site_symmetry_multiplicity
_atom_site_calc_flag
_atom_site_refinement_flags
Pd1 Pd 0.521546(4) 0.864744(7) 0.270709(7) 0.01077(2) Uani 1 1 d .
Cl1 Cl 0.479378(17) 0.73259(3) 0.39500(2) 0.01802(6) Uani 1 1 d .
Cl2 Cl 0.471862(17) 1.04875(3) 0.33473(2) 0.01595(6) Uani 1 1 d .
P1 P 0.555462(17) 0.98134(3) 0.15386(2) 0.01164(6) Uani 1 1 d .
O1 O 0.60781(5) 0.87915(8) 0.09174(6) 0.01456(17) Uani 1 1 d .
N1 N 0.57957(6) 0.72412(9) 0.19678(7) 0.01196(19) Uani 1 1 d .
C1 C 0.58302(7) 0.59813(12) 0.23887(8) 0.0133(2) Uani 1 1 d .
C2 C 0.51832(7) 0.51962(13) 0.23161(9) 0.0144(2) Uani 1 1 d .
C3 C 0.52028(7) 0.40158(12) 0.27713(14) 0.0181(2) Uani 1 1 d .
H3 H 0.4782 0.3447 0.2719 0.022 Uiso 1 1 d R
C4 C 0.58303(9) 0.36565(12) 0.33026(10) 0.0211(3) Uani 1 1 d .
H4 H 0.5835 0.2848 0.3610 0.025 Uiso 1 1 d R
C5 C 0.64486(8) 0.44782(13) 0.33837(9) 0.0198(3) Uani 1 1 d .
H5 H 0.6872 0.4226 0.3751 0.024 Uiso 1 1 d R
C6 C 0.64609(7) 0.56686(12) 0.29356(8) 0.0154(2) Uani 1 1 d .
C7 C 0.44802(7) 0.56456(13) 0.17933(9) 0.0171(2) Uani 1 1 d .
H7 H 0.4473 0.6605 0.1832 0.020 Uiso 1 1 d R
C8 C 0.45006(10) 0.53003(16) 0.07641(11) 0.0295(3) Uani 1 1 d .
H8A H 0.4964 0.5651 0.0483 0.044 Uiso 1 1 d R
H8B H 0.4054 0.5664 0.0454 0.044 Uiso 1 1 d R
H8C H 0.4497 0.4363 0.0695 0.044 Uiso 1 1 d R
C9 C 0.37443(8) 0.51703(18) 0.22366(13) 0.0365(4) Uani 1 1 d .
H9A H 0.3712 0.4234 0.2175 0.055 Uiso 1 1 d R
H9B H 0.3309 0.5568 0.1924 0.055 Uiso 1 1 d R
H9C H 0.3739 0.5403 0.2896 0.055 Uiso 1 1 d R
C10 C 0.71167(8) 0.65957(14) 0.30941(9) 0.0190(3) Uani 1 1 d .
H10 H 0.7117 0.7222 0.2567 0.023 Uiso 1 1 d R
C11 C 0.69883(9) 0.73607(15) 0.39895(11) 0.0274(3) Uani 1 1 d .
H11A H 0.6504 0.7825 0.3949 0.041 Uiso 1 1 d R
H11B H 0.7405 0.7976 0.4073 0.041 Uiso 1 1 d R
H11C H 0.6974 0.6770 0.4520 0.041 Uiso 1 1 d R
C12 C 0.78977(9) 0.59380(18) 0.31097(12) 0.0310(3) Uani 1 1 d .
H12A H 0.7933 0.5378 0.3655 0.047 Uiso 1 1 d R
H12B H 0.8298 0.6593 0.3139 0.047 Uiso 1 1 d R
H12C H 0.7962 0.5424 0.2544 0.047 Uiso 1 1 d R
C13 C 0.61360(7) 0.75520(11) 0.12047(8) 0.0128(2) Uani 1 1 d .
C14 C 0.66314(8) 0.68091(12) 0.05081(8) 0.0163(2) Uani 1 1 d .
C15 C 0.67195(9) 0.53628(13) 0.06967(10) 0.0225(3) Uani 1 1 d .
H15A H 0.6974 0.5236 0.1296 0.034 Uiso 1 1 d R
H15B H 0.7025 0.4972 0.0202 0.034 Uiso 1 1 d R
H15C H 0.6216 0.4959 0.0713 0.034 Uiso 1 1 d R
C16 C 0.74246(8) 0.74440(13) 0.05189(11) 0.0235(3) Uani 1 1 d .
H16A H 0.7371 0.8370 0.0413 0.035 Uiso 1 1 d R
H16B H 0.7740 0.7069 0.0027 0.035 Uiso 1 1 d R
H16C H 0.7666 0.7296 0.1123 0.035 Uiso 1 1 d R
C17 C 0.62848(9) 0.69878(14) -0.04650(9) 0.0236(3) Uani 1 1 d .
H17A H 0.5782 0.6581 -0.0487 0.035 Uiso 1 1 d R
H17B H 0.6617 0.6589 -0.0929 0.035 Uiso 1 1 d R
H17C H 0.6234 0.7907 -0.0599 0.035 Uiso 1 1 d R
C18 C 0.62070(7) 1.11360(12) 0.17419(9) 0.0166(2) Uani 1 1 d .
H18 H 0.5898 1.1880 0.1967 0.020 Uiso 1 1 d R
C19 C 0.67643(8) 1.07847(14) 0.25181(10) 0.0231(3) Uani 1 1 d .
H19A H 0.7061 1.0029 0.2333 0.035 Uiso 1 1 d R
H19B H 0.6480 1.0591 0.3087 0.035 Uiso 1 1 d R
H19C H 0.7109 1.1508 0.2632 0.035 Uiso 1 1 d R
C20 C 0.66101(9) 1.15673(14) 0.08504(11) 0.0252(3) Uani 1 1 d .
H20A H 0.6913 1.2338 0.0978 0.038 Uiso 1 1 d R
H20B H 0.6230 1.1761 0.0372 0.038 Uiso 1 1 d R
H20C H 0.6945 1.0878 0.0631 0.038 Uiso 1 1 d R
C21 C 0.48349(7) 1.02905(13) 0.07029(9) 0.0155(2) Uani 1 1 d .
H21 H 0.5100 1.0544 0.0116 0.019 Uiso 1 1 d R
C22 C 0.43763(9) 1.14477(14) 0.10403(11) 0.0245(3) Uani 1 1 d .
H22A H 0.4018 1.1712 0.0555 0.037 Uiso 1 1 d R
H22B H 0.4723 1.2160 0.1180 0.037 Uiso 1 1 d R
H22C H 0.4094 1.1214 0.1603 0.037 Uiso 1 1 d R
C23 C 0.43193(8) 0.91504(15) 0.04842(10) 0.0241(3) Uani 1 1 d .
H23A H 0.4035 0.8907 0.1043 0.036 Uiso 1 1 d R
H23B H 0.4630 0.8422 0.0278 0.036 Uiso 1 1 d R
H23C H 0.3962 0.9389 -0.0009 0.036 Uiso 1 1 d R

loop_
_atom_site_aniso_label
_atom_site_aniso_U_11
_atom_site_aniso_U_22
_atom_site_aniso_U_33
_atom_site_aniso_U_23
_atom_site_aniso_U_13
_atom_site_aniso_U_12
Pd1 0.01209(4) 0.01106(4) 0.00914(4) 0.00023(4) 0.00130(4) 0.00115(3)
Cl1 0.02534(16) 0.01561(14) 0.01313(14) 0.00215(11) 0.00541(11) 0.00133(11)
Cl2 0.01976(14) 0.01413(13) 0.01396(13) -0.00170(11) 0.00310(11) 0.00327(10)
P1 0.01291(13) 0.01120(13) 0.01081(13) 0.00020(11) 0.00164(11) 0.00090(10)
O1 0.0191(4) 0.0111(4) 0.0135(4) 0.0004(3) 0.0056(3) 0.0027(3)
N1 0.0126(4) 0.0117(5) 0.0116(5) -0.0003(4) -0.0007(4) 0.0013(4)
C1 0.0188(6) 0.0106(5) 0.0106(5) -0.0001(4) 0.0021(4) 0.0028(4)
C2 0.0173(6) 0.0136(6) 0.0122(5) -0.0008(4) 0.0014(4) 0.0008(4)
C3 0.0261(6) 0.0128(5) 0.0154(7) -0.0004(7) 0.0033(5) -0.0004(4)
C4 0.0349(8) 0.0145(6) 0.0140(6) 0.0024(5) 0.0035(6) 0.0067(5)
C5 0.0256(6) 0.0212(6) 0.0126(6) 0.0014(5) -0.0020(5) 0.0096(5)
C6 0.0177(5) 0.0172(6) 0.0113(5) -0.0010(4) -0.0002(4) 0.0037(4)
C7 0.0168(6) 0.0170(6) 0.0175(6) 0.0026(5) -0.0019(5) -0.0025(5)
C8 0.0358(8) 0.0323(8) 0.0205(7) -0.0015(6) -0.0100(6) 0.0031(7)
C9 0.0190(7) 0.0498(10) 0.0408(10) 0.0176(8) -0.0021(7) -0.0060(7)
C10 0.0166(6) 0.0247(7) 0.0158(6) -0.0017(5) -0.0041(5) 0.0030(5)
C11 0.0236(7) 0.0322(8) 0.0266(7) -0.0093(6) -0.0070(6) 0.0022(6)
C12 0.0186(7) 0.0425(9) 0.0319(8) -0.0057(7) -0.0042(6) 0.0064(6)
C13 0.0129(5) 0.0124(5) 0.0132(5) -0.0009(4) -0.0003(4) 0.0011(4)
C14 0.0194(6) 0.0166(6) 0.0130(6) -0.0012(4) 0.0028(4) 0.0047(5)
C15 0.0305(7) 0.0176(6) 0.0192(6) -0.0018(5) 0.0055(6) 0.0085(5)
C16 0.0182(6) 0.0288(7) 0.0236(7) -0.0008(5) 0.0065(5) 0.0043(5)
C17 0.0319(7) 0.0258(7) 0.0130(6) -0.0026(5) -0.0010(5) 0.0093(6)
C18 0.0160(6) 0.0150(5) 0.0189(6) -0.0014(4) 0.0012(5) -0.0004(4)
C19 0.0171(6) 0.0268(7) 0.0254(8) -0.0012(5) -0.0026(5) -0.0013(5)
C20 0.0252(7) 0.0254(7) 0.0251(7) 0.0038(6) 0.0047(6) -0.0084(6)
C21 0.0163(6) 0.0172(6) 0.0130(5) 0.0023(5) -0.0007(4) 0.0016(4)
C22 0.0275(7) 0.0279(7) 0.0182(7) 0.0009(5) -0.0028(6) 0.0130(6)
C23 0.0226(6) 0.0286(7) 0.0212(6) 0.0047(5) -0.0049(5) -0.0069(6)

loop_
_atom_type_symbol
_atom_type_description
_atom_type_scat_dispersion_real
_atom_type_scat_dispersion_imag
_atom_type_scat_source
C C 0.0033 0.0016 'International Tables Vol C Tables 4.2.6.8 and 6.1.1.4'
H H 0.0000 0.0000 'International Tables Vol C Tables 4.2.6.8 and 6.1.1.4'
N N 0.0061 0.0033 'International Tables Vol C Tables 4.2.6.8 and 6.1.1.4'
O O 0.0106 0.0060 'International Tables Vol C Tables 4.2.6.8 and 6.1.1.4'
P P 0.1023 0.0942 'International Tables Vol C Tables 4.2.6.8 and 6.1.1.4'
Cl Cl 0.1484 0.1585 'International Tables Vol C Tables 4.2.6.8 and 6.1.1.4'
Pd Pd -0.9988 1.0072 'International Tables Vol C Tables 4.2.6.8 and 6.1.1.4'

loop_
_geom_angle_atom_site_label_1
_geom_angle_atom_site_label_2
_geom_angle_atom_site_label_3
_geom_angle
N1 Pd1 P1 82.02(3)
N1 Pd1 Cl2 168.34(3)
P1 Pd1 Cl2 87.077(12)
N1 Pd1 Cl1 97.54(3)
P1 Pd1 Cl1 177.284(12)
Cl2 Pd1 Cl1 93.545(12)
O1 P1 C21 101.76(6)
O1 P1 C18 102.80(5)
C21 P1 C18 109.86(6)
O1 P1 Pd1 102.24(3)
C21 P1 Pd1 118.54(4)
C18 P1 Pd1 118.38(5)
C13 O1 P1 118.95(8)
C13 N1 C1 124.33(10)
C13 N1 Pd1 119.12(8)
C1 N1 Pd1 116.41(7)
C6 C1 C2 123.28(12)
C6 C1 N1 118.71(11)
C2 C1 N1 117.55(11)
C3 C2 C1 117.26(11)
C3 C2 C7 121.61(11)
C1 C2 C7 121.08(11)
C2 C3 C4 120.97(12)
C2 C3 H3 119.5
C4 C3 H3 119.5
C5 C4 C3 120.05(12)
C5 C4 H4 120.0
C3 C4 H4 120.0
C4 C5 C6 121.31(12)
C4 C5 H5 119.3
C6 C5 H5 119.4
C5 C6 C1 117.01(12)
C5 C6 C10 120.34(11)
C1 C6 C10 122.55(11)
C2 C7 C8 112.90(12)
C2 C7 C9 112.51(11)
C8 C7 C9 110.49(13)
C2 C7 H7 106.9
C8 C7 H7 106.8
C9 C7 H7 106.8
C7 C8 H8A 109.5
C7 C8 H8B 109.5
H8A C8 H8B 109.5
C7 C8 H8C 109.5
H8A C8 H8C 109.5
H8B C8 H8C 109.5
C7 C9 H9A 109.5
C7 C9 H9B 109.5
H9A C9 H9B 109.5
C7 C9 H9C 109.5
H9A C9 H9C 109.5
H9B C9 H9C 109.5
C6 C10 C11 110.14(11)
C6 C10 C12 113.43(12)
C11 C10 C12 110.58(12)
C6 C10 H10 107.5
C11 C10 H10 107.5
C12 C10 H10 107.5
C10 C11 H11A 109.5
C10 C11 H11B 109.5
H11A C11 H11B 109.5
C10 C11 H11C 109.5
H11A C11 H11C 109.5
H11B C11 H11C 109.5
C10 C12 H12A 109.5
C10 C12 H12B 109.4
H12A C12 H12B 109.5
C10 C12 H12C 109.5
H12A C12 H12C 109.5
H12B C12 H12C 109.5
N1 C13 O1 117.51(10)
N1 C13 C14 133.73(11)
O1 C13 C14 108.76(10)
C13 C14 C15 115.75(10)
C13 C14 C17 107.98(10)
C15 C14 C17 108.60(11)
C13 C14 C16 106.87(10)
C15 C14 C16 109.05(11)
C17 C14 C16 108.37(11)
C14 C15 H15A 109.5
C14 C15 H15B 109.5
H15A C15 H15B 109.5
C14 C15 H15C 109.5
H15A C15 H15C 109.5
H15B C15 H15C 109.5
C14 C16 H16A 109.5
C14 C16 H16B 109.5
H16A C16 H16B 109.5
C14 C16 H16C 109.5
H16A C16 H16C 109.5
H16B C16 H16C 109.5
C14 C17 H17A 109.5
C14 C17 H17B 109.5
H17A C17 H17B 109.5
C14 C17 H17C 109.5
H17A C17 H17C 109.5
H17B C17 H17C 109.5
C19 C18 C20 112.65(11)
C19 C18 P1 109.94(9)
C20 C18 P1 112.28(10)
C19 C18 H18 107.2
C20 C18 H18 107.2
P1 C18 H18 107.2
C18 C19 H19A 109.5
C18 C19 H19B 109.4
H19A C19 H19B 109.5
C18 C19 H19C 109.5
H19A C19 H19C 109.5
H19B C19 H19C 109.5
C18 C20 H20A 109.5
C18 C20 H20B 109.5
H20A C20 H20B 109.5
C18 C20 H20C 109.5
H20A C20 H20C 109.5
H20B C20 H20C 109.5
C23 C21 C22 111.40(11)
C23 C21 P1 109.76(9)
C22 C21 P1 111.88(10)
C23 C21 H21 107.9
C22 C21 H21 107.9
P1 C21 H21 107.9
C21 C22 H22A 109.5
C21 C22 H22B 109.5
H22A C22 H22B 109.5
C21 C22 H22C 109.5
H22A C22 H22C 109.5
H22B C22 H22C 109.5
C21 C23 H23A 109.5
C21 C23 H23B 109.4
H23A C23 H23B 109.5
C21 C23 H23C 109.5
H23A C23 H23C 109.5
H23B C23 H23C 109.5

loop_
_geom_bond_atom_site_label_1
_geom_bond_atom_site_label_2
_geom_bond_distance
Pd1 N1 2.0769(10)
Pd1 P1 2.1576(3)
Pd1 Cl2 2.2972(3)
Pd1 Cl1 2.3748(3)
P1 O1 1.6663(9)
P1 C21 1.8148(13)
P1 C18 1.8150(13)
O1 C13 1.3583(14)
N1 C13 1.2916(15)
N1 C1 1.4454(15)
C1 C6 1.3979(17)
C1 C2 1.4042(18)
C2 C3 1.3924(19)
C2 C7 1.5205(18)
C3 C4 1.393(2)
C3 H3 0.9500
C4 C5 1.388(2)
C4 H4 0.9500
C5 C6 1.3967(18)
C5 H5 0.9500
C6 C10 1.5203(19)
C7 C8 1.525(2)
C7 C9 1.525(2)
C7 H7 1.0000
C8 H8A 0.9800
C8 H8B 0.9800
C8 H8C 0.9800
C9 H9A 0.9800
C9 H9B 0.9800
C9 H9C 0.9800
C10 C11 1.531(2)
C10 C12 1.534(2)
C10 H10 1.0000
C11 H11A 0.9800
C11 H11B 0.9800
C11 H11C 0.9800
C12 H12A 0.9800
C12 H12B 0.9800
C12 H12C 0.9800
C13 C14 1.5365(17)
C14 C15 1.5369(18)
C14 C17 1.5386(18)
C14 C16 1.543(2)
C15 H15A 0.9800
C15 H15B 0.9800
C15 H15C 0.9800
C16 H16A 0.9800
C16 H16B 0.9800
C16 H16C 0.9800
C17 H17A 0.9800
C17 H17B 0.9800
C17 H17C 0.9800
C18 C19 1.5302(19)
C18 C20 1.5329(19)
C18 H18 1.0000
C19 H19A 0.9800
C19 H19B 0.9800
C19 H19C 0.9800
C20 H20A 0.9800
C20 H20B 0.9800
C20 H20C 0.9800
C21 C23 1.5258(19)
C21 C22 1.5283(19)
C21 H21 1.0000
C22 H22A 0.9800
C22 H22B 0.9800
C22 H22C 0.9800
C23 H23A 0.9800
C23 H23B 0.9800
C23 H23C 0.9800

loop_
_geom_torsion_atom_site_label_1
_geom_torsion_atom_site_label_2
_geom_torsion_atom_site_label_3
_geom_torsion_atom_site_label_4
_geom_torsion
N1 Pd1 P1 O1 -3.30(4)
Cl2 Pd1 P1 O1 172.55(4)
N1 Pd1 P1 C21 107.52(6)
Cl2 Pd1 P1 C21 -76.64(5)
N1 Pd1 P1 C18 -115.31(6)
Cl2 Pd1 P1 C18 60.54(5)
C21 P1 O1 C13 -118.99(9)
C18 P1 O1 C13 127.24(9)
Pd1 P1 O1 C13 4.01(9)
P1 Pd1 N1 C13 3.16(9)
Cl2 Pd1 N1 C13 -17.8(2)
Cl1 Pd1 N1 C13 -179.54(9)
P1 Pd1 N1 C1 179.12(8)
Cl2 Pd1 N1 C1 158.16(11)
Cl1 Pd1 N1 C1 -3.59(8)
C13 N1 C1 C6 81.97(15)
Pd1 N1 C1 C6 -93.75(11)
C13 N1 C1 C2 -105.57(14)
Pd1 N1 C1 C2 78.71(12)
C6 C1 C2 C3 -4.09(19)
N1 C1 C2 C3 -176.17(12)
C6 C1 C2 C7 173.52(12)
N1 C1 C2 C7 1.44(17)
C1 C2 C3 C4 2.2(2)
C7 C2 C3 C4 -175.36(13)
C2 C3 C4 C5 -0.1(2)
C3 C4 C5 C6 -0.4(2)
C4 C5 C6 C1 -1.24(18)
C4 C5 C6 C10 175.27(12)
C2 C1 C6 C5 3.59(18)
N1 C1 C6 C5 175.58(11)
C2 C1 C6 C10 -172.83(12)
N1 C1 C6 C10 -0.84(17)
C3 C2 C7 C8 -93.26(16)
C1 C2 C7 C8 89.24(15)
C3 C2 C7 C9 32.63(19)
C1 C2 C7 C9 -144.87(14)
C5 C6 C10 C11 -82.64(15)
C1 C6 C10 C11 93.66(15)
C5 C6 C10 C12 41.89(17)
C1 C6 C10 C12 -141.80(13)
C1 N1 C13 O1 -177.09(10)
Pd1 N1 C13 O1 -1.48(15)
C1 N1 C13 C14 1.8(2)
Pd1 N1 C13 C14 177.42(11)
P1 O1 C13 N1 -2.00(15)
P1 O1 C13 C14 178.84(8)
N1 C13 C14 C15 4.4(2)
O1 C13 C14 C15 -176.59(11)
N1 C13 C14 C17 126.36(15)
O1 C13 C14 C17 -54.67(14)
N1 C13 C14 C16 -117.24(15)
O1 C13 C14 C16 61.73(13)
O1 P1 C18 C19 -78.05(10)
C21 P1 C18 C19 174.23(9)
Pd1 P1 C18 C19 33.65(10)
O1 P1 C18 C20 48.20(11)
C21 P1 C18 C20 -59.52(11)
Pd1 P1 C18 C20 159.90(8)
O1 P1 C21 C23 67.83(10)
C18 P1 C21 C23 176.23(9)
Pd1 P1 C21 C23 -43.25(11)
O1 P1 C21 C22 -167.98(9)
C18 P1 C21 C22 -59.58(11)
Pd1 P1 C21 C22 80.93(10)
